data_7123926
loop_
_publ_author_name
'An, Taeyang'
'Kang, Byeongwoo'
'Kang, Sunyoung'
'Pac, Jinyoung'
'Youk, Jihea'
'Lin, Dian'
'Lee, Yan'

_publ_section_title
;
 Guanidine cyclic diimides and their polymers
;
_journal_name_full 'Chemical Communications'
_journal_paper_doi 10.1039/C9CC04522H
_journal_year 2019
_chemical_formula_moiety C13H17N3O4
_chemical_formula_sum 'C13 H17 N3 O4'
_chemical_formula_weight 279.29
_chemical_name_systematic 1,1'-((butylimino)methylene)bis(pyrrolidine-2,5-dione)
_space_group_crystal_system monoclinic
_space_group_IT_number 14
_space_group_name_Hall '-P 2yn'
_space_group_name_H-M_alt 'P 1 21/n 1'
_symmetry_space_group_name_Hall '-P 2yn'
_symmetry_space_group_name_H-M 'P 1 21/n 1'
_atom_sites_solution_hydrogens geom
_audit_creation_method SHELXL-2014/7
_audit_update_record
;
2018-05-24 deposited with the CCDC.    2019-07-23 downloaded from the CCDC.
;
_cell_angle_alpha 90
_cell_angle_beta 94.1674(8)
_cell_angle_gamma 90
_cell_formula_units_Z 4
_cell_length_a 9.69440(10)
_cell_length_b 8.73060(10)
_cell_length_c 16.4787(2)
_cell_measurement_reflns_used 4115
_cell_measurement_temperature 173(2)
_cell_measurement_theta_max 28.24
_cell_measurement_theta_min 2.37
_cell_volume 1391.04(3)
_computing_cell_refinement 'Bruker SAINT'
_computing_data_collection 'Bruker APEX2'
_computing_data_reduction 'Bruker SAINT'
_computing_molecular_graphics 'Bruker SHELXTL'
_computing_publication_material 'Bruker SHELXTL'
_computing_structure_refinement 'SHELXL-2014/7 (Sheldrick, 2014)'
_computing_structure_solution 'SHELXS-97 (Sheldrick 2008)'
_diffrn_ambient_temperature 173(2)
_diffrn_measured_fraction_theta_full 1.000
_diffrn_measured_fraction_theta_max 0.998
_diffrn_measurement_device_type 'Bruker APEX-II CCD'
_diffrn_measurement_method '\f and \w scans'
_diffrn_radiation_type MoK\a
_diffrn_radiation_wavelength 0.71073
_diffrn_reflns_av_R_equivalents 0.1023
_diffrn_reflns_av_unetI/netI 0.0632
_diffrn_reflns_Laue_measured_fraction_full 1.000
_diffrn_reflns_Laue_measured_fraction_max 0.998
_diffrn_reflns_limit_h_max 11
_diffrn_reflns_limit_h_min -12
_diffrn_reflns_limit_k_max 11
_diffrn_reflns_limit_k_min -10
_diffrn_reflns_limit_l_max 21
_diffrn_reflns_limit_l_min -21
_diffrn_reflns_number 13751
_diffrn_reflns_point_group_measured_fraction_full 1.000
_diffrn_reflns_point_group_measured_fraction_max 0.998
_diffrn_reflns_theta_full 25.242
_diffrn_reflns_theta_max 28.297
_diffrn_reflns_theta_min 2.365
_exptl_absorpt_coefficient_mu 0.100
_exptl_absorpt_correction_T_max 0.7457
_exptl_absorpt_correction_T_min 0.7011
_exptl_absorpt_correction_type multi-scan
_exptl_absorpt_process_details '(SADABS; Sheldrick, 2014)'
_exptl_crystal_colour colourless
_exptl_crystal_density_diffrn 1.334
_exptl_crystal_description Block
_exptl_crystal_F_000 592
_exptl_crystal_recrystallization_method 'Re-crystallisation from solvent: Dichloromethane/Hexane'
_exptl_crystal_size_max 0.309
_exptl_crystal_size_mid 0.215
_exptl_crystal_size_min 0.140
_refine_diff_density_max 0.240
_refine_diff_density_min -0.362
_refine_diff_density_rms 0.069
_refine_ls_extinction_method none
_refine_ls_goodness_of_fit_ref 1.034
_refine_ls_hydrogen_treatment constr
_refine_ls_matrix_type full
_refine_ls_number_parameters 181
_refine_ls_number_reflns 3451
_refine_ls_number_restraints 0
_refine_ls_restrained_S_all 1.034
_refine_ls_R_factor_all 0.0650
_refine_ls_R_factor_gt 0.0525
_refine_ls_shift/su_max 0.000
_refine_ls_shift/su_mean 0.000
_refine_ls_structure_factor_coef Fsqd
_refine_ls_weighting_details 'w=1/[\s^2^(Fo^2^)+(0.0820P)^2^] where P=(Fo^2^+2Fc^2^)/3'
_refine_ls_weighting_scheme calc
_refine_ls_wR_factor_gt 0.1386
_refine_ls_wR_factor_ref 0.1472
_reflns_Friedel_coverage 0.000
_reflns_number_gt 2598
_reflns_number_total 3451
_reflns_threshold_expression 'I > 2\s(I)'
_cod_data_source_file c9cc04522h2.cif
_cod_data_source_block aty_3a
_cod_depositor_comments
;
The following automatic conversions were performed:

'_exptl_absorpt_correction_type' value 'Multi-scan' changed to
'multi-scan' according to
/home/data/users/saulius/crontab/automatic-downloads/rss-feeds/RSC/lib/dictionaries/cif_core.dic
dictionary named 'cif_core.dic' version 2.4.2 from 2011-04-26.

Automatic conversion script
Id: cif_fix_values 4973 2017-02-22 13:04:09Z antanas 
;
_cod_database_code 7123926
_shelx_shelxl_version_number 2014/7
_shelx_space_group_comment
; 
The symmetry employed for this shelxl refinement is uniquely defined 
by the following loop, which should always be used as a source of 
symmetry information in preference to the above space-group names. 
They are only intended as comments. 
;

loop_
_space_group_symop_operation_xyz
'x, y, z'
'-x+1/2, y+1/2, -z+1/2'
'-x, -y, -z'
'x-1/2, -y-1/2, z-1/2'

loop_
_atom_site_label
_atom_site_type_symbol
_atom_site_fract_x
_atom_site_fract_y
_atom_site_fract_z
_atom_site_U_iso_or_equiv
_atom_site_adp_type
_atom_site_occupancy
_atom_site_site_symmetry_order
_atom_site_calc_flag
_atom_site_refinement_flags_posn
_atom_site_refinement_flags_adp
O1 O 0.53839(11) 0.48881(11) 0.11976(6) 0.0385(3) Uani 1 1 d . .
O2 O 0.11984(11) 0.32212(13) 0.00789(7) 0.0450(3) Uani 1 1 d . .
O3 O 0.22141(11) -0.03778(12) 0.02602(6) 0.0398(3) Uani 1 1 d . .
O4 O 0.22765(12) 0.30426(15) 0.23459(6) 0.0487(3) Uani 1 1 d . .
N1 N 0.33641(11) 0.36939(12) 0.06939(6) 0.0244(3) Uani 1 1 d . .
N2 N 0.25499(11) 0.14150(13) 0.12776(6) 0.0247(3) Uani 1 1 d . .
N3 N 0.48593(11) 0.16293(13) 0.08559(6) 0.0259(3) Uani 1 1 d . .
C1 C 0.42340(15) 0.49661(14) 0.08676(7) 0.0265(3) Uani 1 1 d . .
C2 C 0.34510(15) 0.63749(16) 0.05920(8) 0.0322(3) Uani 1 1 d . .
H2A H 0.4008 0.7010 0.0240 0.039 Uiso 1 1 calc R U
H2B H 0.3216 0.6996 0.1065 0.039 Uiso 1 1 calc R U
C3 C 0.21519(16) 0.58103(17) 0.01214(9) 0.0385(4) Uani 1 1 d . .
H3A H 0.1324 0.6318 0.0316 0.046 Uiso 1 1 calc R U
H3B H 0.2190 0.6022 -0.0467 0.046 Uiso 1 1 calc R U
C4 C 0.21054(14) 0.41135(17) 0.02748(8) 0.0307(3) Uani 1 1 d . .
C5 C 0.18260(15) 0.02287(16) 0.08571(8) 0.0294(3) Uani 1 1 d . .
C6 C 0.05523(17) -0.00910(19) 0.12912(10) 0.0422(4) Uani 1 1 d . .
H6A H 0.0594 -0.1130 0.1533 0.051 Uiso 1 1 calc R U
H6B H -0.0284 -0.0017 0.0911 0.051 Uiso 1 1 calc R U
C7 C 0.05260(18) 0.1110(3) 0.19467(9) 0.0529(5) Uani 1 1 d . .
H7A H -0.0282 0.1794 0.1843 0.064 Uiso 1 1 calc R U
H7B H 0.0473 0.0625 0.2486 0.064 Uiso 1 1 calc R U
C8 C 0.18511(15) 0.19984(19) 0.19166(8) 0.0356(4) Uani 1 1 d . .
C9 C 0.36903(13) 0.21706(14) 0.09454(7) 0.0221(3) Uani 1 1 d . .
C10 C 0.52597(15) 0.01261(15) 0.11787(8) 0.0306(3) Uani 1 1 d . .
H10A H 0.5352 -0.0604 0.0726 0.037 Uiso 1 1 calc R U
H10B H 0.4542 -0.0266 0.1522 0.037 Uiso 1 1 calc R U
C11 C 0.66320(16) 0.0271(2) 0.16816(10) 0.0419(4) Uani 1 1 d . .
H11A H 0.6952 -0.0765 0.1851 0.050 Uiso 1 1 calc R U
H11B H 0.7326 0.0707 0.1335 0.050 Uiso 1 1 calc R U
C12 C 0.65707(19) 0.1262(2) 0.24330(10) 0.0498(5) Uani 1 1 d . .
H12A H 0.7511 0.1337 0.2708 0.060 Uiso 1 1 calc R U
H12B H 0.6279 0.2307 0.2263 0.060 Uiso 1 1 calc R U
C13 C 0.5599(2) 0.0671(3) 0.30310(10) 0.0704(6) Uani 1 1 d . .
H13A H 0.5611 0.1364 0.3500 0.106 Uiso 1 1 calc R U
H13B H 0.4660 0.0619 0.2769 0.106 Uiso 1 1 calc R U
H13C H 0.5893 -0.0353 0.3215 0.106 Uiso 1 1 calc R U

loop_
_atom_site_aniso_label
_atom_site_aniso_U_11
_atom_site_aniso_U_22
_atom_site_aniso_U_33
_atom_site_aniso_U_23
_atom_site_aniso_U_13
_atom_site_aniso_U_12
O1 0.0287(6) 0.0342(6) 0.0507(6) -0.0046(4) -0.0097(5) -0.0025(4)
O2 0.0306(6) 0.0392(7) 0.0619(7) 0.0108(5) -0.0195(5) -0.0042(5)
O3 0.0379(7) 0.0334(6) 0.0469(6) -0.0104(5) -0.0055(5) 0.0014(5)
O4 0.0425(7) 0.0663(9) 0.0377(6) -0.0193(5) 0.0047(5) -0.0067(6)
N1 0.0217(6) 0.0222(6) 0.0284(5) 0.0025(4) -0.0037(4) 0.0014(4)
N2 0.0220(6) 0.0261(6) 0.0256(5) 0.0025(4) -0.0020(4) -0.0011(5)
N3 0.0241(6) 0.0264(6) 0.0264(5) 0.0000(4) -0.0034(4) 0.0033(5)
C1 0.0261(7) 0.0247(7) 0.0287(6) -0.0022(5) 0.0018(5) -0.0006(5)
C2 0.0345(8) 0.0238(7) 0.0385(7) 0.0020(5) 0.0040(6) 0.0023(6)
C3 0.0318(8) 0.0307(8) 0.0517(8) 0.0124(7) -0.0050(6) 0.0066(6)
C4 0.0231(7) 0.0321(8) 0.0359(7) 0.0068(6) -0.0051(5) 0.0028(6)
C5 0.0249(7) 0.0260(7) 0.0357(7) 0.0060(5) -0.0089(5) -0.0010(5)
C6 0.0290(9) 0.0480(10) 0.0484(8) 0.0101(7) -0.0042(6) -0.0104(7)
C7 0.0376(10) 0.0777(13) 0.0448(9) -0.0002(8) 0.0117(7) -0.0162(9)
C8 0.0300(8) 0.0502(10) 0.0267(6) 0.0013(6) 0.0012(5) 0.0008(7)
C9 0.0220(7) 0.0225(7) 0.0212(5) 0.0003(4) -0.0035(4) -0.0008(5)
C10 0.0318(8) 0.0261(7) 0.0330(7) -0.0011(5) -0.0045(5) 0.0075(6)
C11 0.0278(8) 0.0497(10) 0.0468(8) 0.0077(7) -0.0063(6) 0.0117(7)
C12 0.0508(11) 0.0434(10) 0.0509(9) 0.0010(7) -0.0272(8) -0.0006(8)
C13 0.0867(16) 0.0866(17) 0.0357(9) -0.0096(9) -0.0103(9) 0.0145(13)

loop_
_atom_type_symbol
_atom_type_description
_atom_type_scat_dispersion_real
_atom_type_scat_dispersion_imag
_atom_type_scat_source
C C 0.0033 0.0016 'International Tables Vol C Tables 4.2.6.8 and 6.1.1.4'
H H 0.0000 0.0000 'International Tables Vol C Tables 4.2.6.8 and 6.1.1.4'
N N 0.0061 0.0033 'International Tables Vol C Tables 4.2.6.8 and 6.1.1.4'
O O 0.0106 0.0060 'International Tables Vol C Tables 4.2.6.8 and 6.1.1.4'

loop_
_geom_angle_atom_site_label_1
_geom_angle_atom_site_label_2
_geom_angle_atom_site_label_3
_geom_angle
C4 N1 C1 112.27(11)
C4 N1 C9 123.60(11)
C1 N1 C9 124.06(10)
C8 N2 C5 112.97(12)
C8 N2 C9 123.65(12)
C5 N2 C9 121.57(10)
C9 N3 C10 121.21(12)
O1 C1 N1 124.48(12)
O1 C1 C2 127.89(12)
N1 C1 C2 107.61(11)
C1 C2 C3 105.81(11)
C4 C3 C2 105.59(11)
O2 C4 N1 123.72(13)
O2 C4 C3 128.60(12)
N1 C4 C3 107.67(11)
O3 C5 N2 123.62(13)
O3 C5 C6 128.84(13)
N2 C5 C6 107.54(12)
C5 C6 C7 105.67(12)
C8 C7 C6 106.03(13)
O4 C8 N2 123.77(14)
O4 C8 C7 128.73(14)
N2 C8 C7 107.50(13)
N3 C9 N1 120.33(12)
N3 C9 N2 127.25(12)
N1 C9 N2 112.42(10)
N3 C10 C11 108.84(12)
C12 C11 C10 114.09(13)
C13 C12 C11 113.80(15)

loop_
_geom_bond_atom_site_label_1
_geom_bond_atom_site_label_2
_geom_bond_distance
O1 C1 1.2062(16)
O2 C4 1.2012(17)
O3 C5 1.2014(17)
O4 C8 1.2080(18)
N1 C4 1.4063(16)
N1 C1 1.4112(17)
N1 C9 1.4218(16)
N2 C8 1.3895(17)
N2 C5 1.4052(17)
N2 C9 1.4300(16)
N3 C9 1.2465(16)
N3 C10 1.4581(16)
C1 C2 1.4983(19)
C2 C3 1.513(2)
C3 C4 1.504(2)
C5 C6 1.498(2)
C6 C7 1.507(2)
C7 C8 1.504(2)
C10 C11 1.5207(19)
C11 C12 1.515(2)
C12 C13 1.503(3)
